data_4131519
loop_
_publ_author_name
'Gong, Yanjun'
'Zhang, Yifan'
'Xiong, Wei'
'Zhang, Ke'
'Che, Yanke'
'Zhao, Jincai'

_publ_section_title
;
 Molecular Interactions Control Quantum Chain Reactions toward Distinct
 Photoresponsive Properties of Molecular Crystals.
;
_journal_issue 31
_journal_name_full 'Journal of the American Chemical Society'
_journal_page_first 10649
_journal_page_last 10652
_journal_paper_doi 10.1021/jacs.7b06261
_journal_volume 139
_journal_year 2017
_chemical_formula_sum 'C16 H12 O3'
_chemical_formula_weight 252.26
_space_group_crystal_system orthorhombic
_space_group_IT_number 62
_space_group_name_Hall '-P 2ac 2n'
_space_group_name_H-M_alt 'P n m a'
_atom_sites_solution_hydrogens geom
_atom_sites_solution_primary direct
_atom_sites_solution_secondary difmap
_audit_creation_method SHELXL-97
_cell_angle_alpha 90.00
_cell_angle_beta 90.00
_cell_angle_gamma 90.00
_cell_formula_units_Z 4
_cell_length_a 13.777(3)
_cell_length_b 6.4606(13)
_cell_length_c 13.925(3)
_cell_measurement_reflns_used 3447
_cell_measurement_temperature 153(2)
_cell_measurement_theta_max 27.4778
_cell_measurement_theta_min 1.4781
_cell_volume 1239.4(5)
_computing_structure_refinement 'SHELXL-97 (Sheldrick, 1997)'
_computing_structure_solution 'SHELXS-97 (Sheldrick, 1990)'
_diffrn_ambient_temperature 153(2)
_diffrn_measured_fraction_theta_full 0.990
_diffrn_measured_fraction_theta_max 0.990
_diffrn_measurement_device_type 'multiwire proportional'
_diffrn_measurement_method dtprofit.ref
_diffrn_radiation_monochromator graphite
_diffrn_radiation_source 'fine-focus sealed tube'
_diffrn_radiation_type MoK\a
_diffrn_radiation_wavelength 0.71073
_diffrn_reflns_av_R_equivalents 0.0730
_diffrn_reflns_av_sigmaI/netI 0.0390
_diffrn_reflns_limit_h_max 16
_diffrn_reflns_limit_h_min -15
_diffrn_reflns_limit_k_max 7
_diffrn_reflns_limit_k_min -7
_diffrn_reflns_limit_l_max 13
_diffrn_reflns_limit_l_min -16
_diffrn_reflns_number 7948
_diffrn_reflns_theta_full 24.98
_diffrn_reflns_theta_max 24.98
_diffrn_reflns_theta_min 2.93
_exptl_absorpt_coefficient_mu 0.093
_exptl_absorpt_correction_T_max 0.9898
_exptl_absorpt_correction_T_min 0.9852
_exptl_absorpt_correction_type multi-scan
_exptl_crystal_colour Colorless
_exptl_crystal_density_diffrn 1.352
_exptl_crystal_density_method 'not measured'
_exptl_crystal_description block
_exptl_crystal_F_000 528
_exptl_crystal_size_max 0.16
_exptl_crystal_size_mid 0.14
_exptl_crystal_size_min 0.11
_refine_diff_density_max 0.437
_refine_diff_density_min -0.291
_refine_diff_density_rms 0.101
_refine_ls_extinction_method none
_refine_ls_goodness_of_fit_ref 1.053
_refine_ls_hydrogen_treatment mixed
_refine_ls_matrix_type full
_refine_ls_number_parameters 118
_refine_ls_number_reflns 1188
_refine_ls_number_restraints 1
_refine_ls_restrained_S_all 1.052
_refine_ls_R_factor_all 0.1049
_refine_ls_R_factor_gt 0.0965
_refine_ls_shift/su_max 0.003
_refine_ls_shift/su_mean 0.001
_refine_ls_structure_factor_coef Fsqd
_refine_ls_weighting_details 'calc w=1/[\s^2^(Fo^2^)+(0.0791P)^2^+4.7066P] where P=(Fo^2^+2Fc^2^)/3'
_refine_ls_weighting_scheme calc
_refine_ls_wR_factor_gt 0.2176
_refine_ls_wR_factor_ref 0.2367
_reflns_number_gt 1118
_reflns_number_total 1188
_reflns_threshold_expression >2sigma(I)
_cod_data_source_file ja7b06261_si_007.cif
_cod_data_source_block bo4620a
_cod_depositor_comments
;
The following automatic conversions were performed:

data item '_exptl_absorpt_correction_type' value 'Multi-scan' was
changed to 'multi-scan' in accordance with the
/home/saulius/struct/COD-crude-data/automatic-downloads/DataCite-retrospective/ACS/depositions/lib/dictionaries/cif_core.dic
dictionary named 'cif_core.dic' version 2.4.2 last updated on
2011-04-26.

Automatic conversion script
Id: cif_fix_values 6909 2019-04-08 15:41:33Z antanas 
;
_cod_database_code 4131519

loop_
_symmetry_equiv_pos_as_xyz
'x, y, z'
'-x+1/2, -y, z+1/2'
'x+1/2, -y+1/2, -z+1/2'
'-x, y+1/2, -z'
'-x, -y, -z'
'x-1/2, y, -z-1/2'
'-x-1/2, y-1/2, z-1/2'
'x, -y-1/2, z'

loop_
_atom_site_label
_atom_site_type_symbol
_atom_site_fract_x
_atom_site_fract_y
_atom_site_fract_z
_atom_site_U_iso_or_equiv
_atom_site_adp_type
_atom_site_occupancy
_atom_site_symmetry_multiplicity
_atom_site_calc_flag
_atom_site_refinement_flags
_atom_site_disorder_assembly
_atom_site_disorder_group
O1 O 0.2079(3) 0.2500 0.4591(3) 0.0425(12) Uani 1 2 d S . .
O2 O 0.3545(3) 0.2500 -0.0661(3) 0.0418(12) Uani 1 2 d S . .
O3 O -0.1734(3) 0.2500 -0.2443(3) 0.0364(11) Uani 1 2 d SD . .
C1 C 0.1189(5) 0.2500 0.5134(5) 0.0512(19) Uani 1 2 d S . .
H1A H 0.0760 0.3594 0.4893 0.077 Uiso 0.50 1 calc PR A -1
H1B H 0.1333 0.2751 0.5813 0.077 Uiso 0.50 1 calc PR A -1
H1C H 0.0867 0.1155 0.5065 0.077 Uiso 0.50 1 calc PR A -1
C2 C 0.2024(4) 0.2500 0.3621(4) 0.0329(14) Uani 1 2 d S . .
C3 C 0.2913(4) 0.2500 0.3141(5) 0.0437(16) Uani 1 2 d S . .
H3A H 0.3499 0.2500 0.3501 0.052 Uiso 1 2 calc SR . .
C4 C 0.2950(4) 0.2500 0.2160(4) 0.0374(15) Uani 1 2 d S . .
H4 H 0.3561 0.2500 0.1843 0.045 Uiso 1 2 calc SR . .
C5 C 0.2089(4) 0.2500 0.1620(4) 0.0290(13) Uani 1 2 d S . .
C6 C 0.1208(4) 0.2500 0.2096(4) 0.0327(14) Uani 1 2 d S . .
H6 H 0.0623 0.2500 0.1736 0.039 Uiso 1 2 calc SR . .
C7 C 0.1166(4) 0.2500 0.3085(4) 0.0378(15) Uani 1 2 d S . .
H7 H 0.0555 0.2500 0.3402 0.045 Uiso 1 2 calc SR . .
C8 C 0.2144(4) 0.2500 0.0574(4) 0.0301(13) Uani 1 2 d S . .
C9 C 0.2730(4) 0.2500 -0.0260(4) 0.0348(14) Uani 1 2 d S . .
C10 C 0.1715(4) 0.2500 -0.0308(4) 0.0267(12) Uani 1 2 d S . .
C11 C 0.0816(4) 0.2500 -0.0869(4) 0.0284(13) Uani 1 2 d S . .
C12 C 0.0866(4) 0.2500 -0.1878(4) 0.0326(14) Uani 1 2 d S . .
H12 H 0.1478 0.2500 -0.2191 0.039 Uiso 1 2 calc SR . .
C13 C 0.0018(4) 0.2500 -0.2411(4) 0.0319(13) Uani 1 2 d S . .
H13 H 0.0050 0.2500 -0.3092 0.038 Uiso 1 2 calc SR . .
C14 C -0.0888(4) 0.2500 -0.1953(4) 0.0300(13) Uani 1 2 d S . .
C15 C -0.0943(4) 0.2500 -0.0961(4) 0.0289(13) Uani 1 2 d S . .
H15 H -0.1558 0.2500 -0.0650 0.035 Uiso 1 2 calc SR . .
C16 C -0.0097(4) 0.2500 -0.0423(4) 0.0315(13) Uani 1 2 d S . .
H16 H -0.0136 0.2500 0.0258 0.038 Uiso 1 2 calc SR . .
H3 H -0.159(4) 0.2500 -0.3038(13) 0.038 Uiso 1 2 d SD . .

loop_
_atom_site_aniso_label
_atom_site_aniso_U_11
_atom_site_aniso_U_22
_atom_site_aniso_U_33
_atom_site_aniso_U_23
_atom_site_aniso_U_13
_atom_site_aniso_U_12
O1 0.033(2) 0.065(3) 0.029(2) 0.000 0.0001(17) 0.000
O2 0.022(2) 0.065(3) 0.039(2) 0.000 0.0049(17) 0.000
O3 0.0171(19) 0.055(3) 0.037(2) 0.000 -0.0023(17) 0.000
C1 0.039(4) 0.081(5) 0.034(3) 0.000 0.012(3) 0.000
C2 0.023(3) 0.038(3) 0.038(3) 0.000 -0.005(2) 0.000
C3 0.026(3) 0.055(4) 0.049(4) 0.000 0.000(3) 0.000
C4 0.021(3) 0.060(4) 0.031(3) 0.000 0.004(2) 0.000
C5 0.024(3) 0.034(3) 0.030(3) 0.000 -0.008(2) 0.000
C6 0.024(3) 0.042(4) 0.032(3) 0.000 -0.005(2) 0.000
C7 0.026(3) 0.049(4) 0.038(3) 0.000 0.007(3) 0.000
C8 0.024(3) 0.032(3) 0.034(3) 0.000 0.003(2) 0.000
C9 0.024(3) 0.041(3) 0.039(3) 0.000 0.000(2) 0.000
C10 0.029(3) 0.026(3) 0.025(3) 0.000 0.003(2) 0.000
C11 0.018(3) 0.042(3) 0.025(3) 0.000 0.004(2) 0.000
C12 0.019(3) 0.052(4) 0.027(3) 0.000 0.000(2) 0.000
C13 0.025(3) 0.040(3) 0.031(3) 0.000 0.001(2) 0.000
C14 0.021(3) 0.028(3) 0.041(3) 0.000 -0.004(2) 0.000
C15 0.021(3) 0.038(3) 0.029(3) 0.000 0.004(2) 0.000
C16 0.032(3) 0.040(3) 0.023(3) 0.000 0.003(2) 0.000

loop_
_atom_type_symbol
_atom_type_description
_atom_type_scat_dispersion_real
_atom_type_scat_dispersion_imag
_atom_type_scat_source
C C 0.0033 0.0016 'International Tables Vol C Tables 4.2.6.8 and 6.1.1.4'
H H 0.0000 0.0000 'International Tables Vol C Tables 4.2.6.8 and 6.1.1.4'
O O 0.0106 0.0060 'International Tables Vol C Tables 4.2.6.8 and 6.1.1.4'

loop_
_geom_angle_atom_site_label_1
_geom_angle_atom_site_label_2
_geom_angle_atom_site_label_3
_geom_angle
C2 O1 C1 118.4(5)
C14 O3 H3 107(4)
O1 C1 H1A 109.5
O1 C1 H1B 109.5
O1 C1 H1C 109.5
O1 C2 C3 115.5(5)
O1 C2 C7 125.5(5)
C3 C2 C7 119.1(6)
C4 C3 C2 120.8(6)
C4 C3 H3A 119.6
C2 C3 H3A 119.6
C3 C4 C5 120.2(5)
C3 C4 H4 119.9
C5 C4 H4 119.9
C6 C5 C4 119.0(5)
C6 C5 C8 121.6(5)
C4 C5 C8 119.4(5)
C7 C6 C5 121.1(5)
C7 C6 H6 119.5
C5 C6 H6 119.5
C6 C7 C2 119.9(5)
C6 C7 H7 120.1
C2 C7 H7 120.1
C10 C8 C9 60.5(4)
C10 C8 C5 151.3(5)
C9 C8 C5 148.2(5)
O2 C9 C10 150.8(6)
O2 C9 C8 151.3(6)
C10 C9 C8 57.9(4)
C8 C10 C9 61.5(4)
C8 C10 C11 148.0(5)
C9 C10 C11 150.5(5)
C16 C11 C12 119.1(5)
C16 C11 C10 121.5(5)
C12 C11 C10 119.4(5)
C13 C12 C11 119.6(5)
C13 C12 H12 120.2
C11 C12 H12 120.2
C12 C13 C14 120.5(5)
C12 C13 H13 119.7
C14 C13 H13 119.7
O3 C14 C15 117.1(5)
O3 C14 C13 122.7(5)
C15 C14 C13 120.2(5)
C14 C15 C16 119.5(5)
C14 C15 H15 120.2
C16 C15 H15 120.2
C15 C16 C11 121.1(5)
C15 C16 H16 119.5
C11 C16 H16 119.5

loop_
_geom_bond_atom_site_label_1
_geom_bond_atom_site_label_2
_geom_bond_distance
O1 C2 1.353(7)
O1 C1 1.440(7)
O2 C9 1.254(7)
O3 C14 1.350(6)
O3 H3 0.851(10)
C1 H1A 0.9800
C1 H1B 0.9800
C1 H1C 0.9800
C2 C3 1.394(8)
C2 C7 1.398(8)
C3 C4 1.367(9)
C3 H3A 0.9500
C4 C5 1.405(7)
C4 H4 0.9500
C5 C6 1.383(8)
C5 C8 1.459(8)
C6 C7 1.379(8)
C6 H6 0.9500
C7 H7 0.9500
C8 C10 1.363(8)
C8 C9 1.414(8)
C9 C10 1.400(8)
C10 C11 1.464(7)
C11 C16 1.402(7)
C11 C12 1.407(8)
C12 C13 1.384(8)
C12 H12 0.9500
C13 C14 1.401(8)
C13 H13 0.9500
C14 C15 1.384(8)
C15 C16 1.386(7)
C15 H15 0.9500
C16 H16 0.9500

loop_
_geom_torsion_atom_site_label_1
_geom_torsion_atom_site_label_2
_geom_torsion_atom_site_label_3
_geom_torsion_atom_site_label_4
_geom_torsion
C1 O1 C2 C3 180.0
C1 O1 C2 C7 0.0
O1 C2 C3 C4 180.0
C7 C2 C3 C4 0.0
C2 C3 C4 C5 0.0
C3 C4 C5 C6 0.0
C3 C4 C5 C8 180.0
C4 C5 C6 C7 0.0
C8 C5 C6 C7 180.0
C5 C6 C7 C2 0.0
O1 C2 C7 C6 180.0
C3 C2 C7 C6 0.0
C6 C5 C8 C10 0.0
C4 C5 C8 C10 180.0
C6 C5 C8 C9 180.0
C4 C5 C8 C9 0.0
C10 C8 C9 O2 180.0
C5 C8 C9 O2 0.0
C5 C8 C9 C10 180.0
C5 C8 C10 C9 180.0
C9 C8 C10 C11 180.0
C5 C8 C10 C11 0.0
O2 C9 C10 C8 180.0
O2 C9 C10 C11 0.0
C8 C9 C10 C11 180.0
C8 C10 C11 C16 0.0
C9 C10 C11 C16 180.0
C8 C10 C11 C12 180.0
C9 C10 C11 C12 0.0
C16 C11 C12 C13 0.0
C10 C11 C12 C13 180.0
C11 C12 C13 C14 0.0
C12 C13 C14 O3 180.0
C12 C13 C14 C15 0.0
O3 C14 C15 C16 180.0
C13 C14 C15 C16 0.0
C14 C15 C16 C11 0.0
C12 C11 C16 C15 0.0
C10 C11 C16 C15 180.0
